data_7251649
loop_
_publ_author_name
'Navarro, Yolanda'
'Soriano, St\'ephane'
'de Castro Silva, Henrique'
'Iglesias, Mar\'ia Jos\'e'
'Guedes, Guilherme P.'
'Ortiz, Fernando L\'opez'

_publ_section_title
;
 Coordination compounds based on a phosphonic diamide-TEMPO diradical and
 CuII, NdIII, EuIII and TbIII ions: synthesis, magnetic properties and
 application in the aerobic oxidation of allylic and benzylic alcohols
;
_journal_issue 12
_journal_name_full CrystEngComm
_journal_page_first 1938
_journal_page_last 1953
_journal_paper_doi 10.1039/D5CE01150G
_journal_volume 28
_journal_year 2026
_chemical_formula_moiety 'C34 H43 Cu F12 N4 O7 P'
_chemical_formula_sum 'C34 H43 Cu F12 N4 O7 P'
_chemical_formula_weight 942.23
_space_group_crystal_system monoclinic
_space_group_IT_number 15
_space_group_name_Hall '-C 2yc'
_space_group_name_H-M_alt 'C 1 2/c 1'
_atom_sites_solution_hydrogens mixed
_atom_sites_solution_primary iterative
_audit_creation_date 2026-02-14
_audit_creation_method
;
Olex2 1.3
(compiled 2020.11.12 svn.r5f609507 for OlexSys, GUI svn.r6408)
;
_audit_update_record
;
2026-02-14 deposited with the CCDC.	2026-02-19 downloaded from the CCDC.
;
_cell_angle_alpha 90
_cell_angle_beta 111.217(4)
_cell_angle_gamma 90
_cell_formula_units_Z 8
_cell_length_a 38.926(2)
_cell_length_b 12.0395(6)
_cell_length_c 20.6680(10)
_cell_measurement_reflns_used 9690
_cell_measurement_temperature 100
_cell_measurement_theta_max 72.16
_cell_measurement_theta_min 3.87
_cell_volume 9029.5(8)
_computing_cell_refinement 'Bruker APEX2 (Bruker AXS, 2012)'
_computing_data_collection 'Bruker APEX2 (Bruker AXS, 2012)'
_computing_data_reduction 'Bruker Saint (Bruker AXS, 2007)'
_computing_molecular_graphics 'Mercury (Macrae et al., 2006)'
_computing_publication_material 'Olex2 1.3 (Dolomanov et al., 2009)'
_computing_structure_refinement 'SHELXL 2014/7 (Sheldrick, 2015)'
_computing_structure_solution 'SHELXS-97 (Sheldrick, 2008)'
_diffrn_ambient_temperature 100.0
_diffrn_measured_fraction_theta_full 0.999
_diffrn_measured_fraction_theta_max 0.993
_diffrn_measurement_device_type 'Bruker APEX-II CCD'
_diffrn_radiation_type CuK\a
_diffrn_radiation_wavelength 1.54178
_diffrn_reflns_av_R_equivalents 0.0769
_diffrn_reflns_av_unetI/netI 0.0336
_diffrn_reflns_Laue_measured_fraction_full 0.999
_diffrn_reflns_Laue_measured_fraction_max 0.993
_diffrn_reflns_limit_h_max 48
_diffrn_reflns_limit_h_min -48
_diffrn_reflns_limit_k_max 14
_diffrn_reflns_limit_k_min -12
_diffrn_reflns_limit_l_max 25
_diffrn_reflns_limit_l_min -25
_diffrn_reflns_number 192100
_diffrn_reflns_point_group_measured_fraction_full 0.999
_diffrn_reflns_point_group_measured_fraction_max 0.993
_diffrn_reflns_theta_full 67.679
_diffrn_reflns_theta_max 72.643
_diffrn_reflns_theta_min 3.868
_exptl_absorpt_coefficient_mu 1.881
_exptl_absorpt_correction_T_max 0.7536
_exptl_absorpt_correction_T_min 0.5292
_exptl_absorpt_correction_type multi-scan
_exptl_absorpt_process_details 'SADABS, Bruker Analytical X-ray Systems,Inc., Madison WI, 1997.'
_exptl_crystal_colour green
_exptl_crystal_colour_primary green
_exptl_crystal_density_diffrn 1.386
_exptl_crystal_description plate
_exptl_crystal_F_000 3864
_exptl_crystal_preparation 'Magnetic properties'
_exptl_crystal_size_max 0.35
_exptl_crystal_size_mid 0.3
_exptl_crystal_size_min 0.053
_refine_diff_density_max 1.049
_refine_diff_density_min -0.835
_refine_diff_density_rms 0.080
_refine_ls_extinction_coef 0.000210(19)
_refine_ls_extinction_expression Fc^*^=kFc[1+0.001xFc^2^\l^3^/sin(2\q)]^-1/4^
_refine_ls_extinction_method 'SHELXL-2014/7 (Sheldrick 2014'
_refine_ls_goodness_of_fit_ref 1.031
_refine_ls_hydrogen_treatment mixed
_refine_ls_matrix_type full
_refine_ls_number_parameters 632
_refine_ls_number_reflns 8906
_refine_ls_number_restraints 509
_refine_ls_restrained_S_all 1.130
_refine_ls_R_factor_all 0.0778
_refine_ls_R_factor_gt 0.0597
_refine_ls_shift/su_max 0.001
_refine_ls_shift/su_mean 0.000
_refine_ls_structure_factor_coef Fsqd
_refine_ls_weighting_details 'w=1/[\s^2^(Fo^2^)+(0.0566P)^2^+50.4372P] where P=(Fo^2^+2Fc^2^)/3'
_refine_ls_weighting_scheme calc
_refine_ls_wR_factor_gt 0.1420
_refine_ls_wR_factor_ref 0.1519
_reflns_Friedel_coverage 0.000
_reflns_number_gt 7492
_reflns_number_total 8906
_reflns_threshold_expression 'I > 2\s(I)'
_cod_data_source_file d5ce01150g2.cif
_cod_data_source_block yn279
_cod_depositor_comments 'Adding full bibliography for 7251645--7251649.cif.'
_cod_original_cell_volume 9029.4(8)
_cod_database_code 7251649
_shelx_shelxl_version_number 2014/7
_shelx_space_group_comment
;
The symmetry employed for this shelxl refinement is uniquely defined
by the following loop, which should always be used as a source of
symmetry information in preference to the above space-group names.
They are only intended as comments.
;
_shelx_estimated_absorpt_t_max 0.907
_shelx_estimated_absorpt_t_min 0.559
_olex2_refinement_description
;
1. Fixed Uiso
 At 1.2 times of:
  All C(H) groups, All C(H,H) groups
 At 1.5 times of:
  All C(H,H,H) groups
2. Restrained distances
 C30A-F7A \\sim C30A-F8A \\sim C30A-F9A \\sim C30B-F7B \\sim C30B-F8B \\sim
C30B-F9B
 with sigma of 0.01
 C34A-F10A \\sim C34A-F11A \\sim C34A-F12A \\sim C34B-F10B \\sim C34B-F11B
\\sim C34B-F12B
 with sigma of 0.01
 C31A-O6A \\sim C31B-O6B \\sim C33A-O7A \\sim C33B-O7B
 with sigma of 0.02
 F7A-F8A \\sim F7A-F9A \\sim F8A-F9A \\sim F7B-F8B \\sim F7B-F9B \\sim F8B-F9B
 with sigma of 0.02
 F10A-F11A \\sim F10A-F12A \\sim F11A-F12A \\sim F10B-F11B \\sim F10B-F12B
\\sim F11B-F12B
 with sigma of 0.02
 C34A-C33A \\sim C34B-C33B \\sim C30A-C31A \\sim C30B-C31B
 with sigma of 0.02
 C31A-C32A \\sim C31B-C32B \\sim C32A-C33A \\sim C32B-C33B
 with sigma of 0.02
 F4B-F5B \\sim F4B-F6B \\sim F5B-F6B
 with sigma of 0.02
 C29A-F4A \\sim C29A-F5A \\sim C29A-F6A \\sim C29B-F4B \\sim C29B-F5B \\sim
C29B-F6B
 with sigma of 0.01
 F4A-F5A \\sim F4A-F6A \\sim F5A-F6A \\sim F4B-F5B \\sim F4B-F6B \\sim F5B-F6B
 with sigma of 0.02
 F1A-F2A \\sim F1A-F3A \\sim F2A-F3A \\sim F1B-F2B \\sim F1B-F3B \\sim F2B-F3B
\\sim F1C-F2C \\sim F1C-F3C
 \\sim F2C-F3C
 with sigma of 0.02
 C25-F1A \\sim C25-F2A \\sim C25-F3A \\sim C25-F1B \\sim C25-F2B \\sim C25-F3B
\\sim C25-F1C \\sim C25-F2C
 \\sim C25-F3C
 with sigma of 0.008
3. Restrained planarity
 C26, C27A, C28A, C29A, O4, O5A, C25
 with sigma of 0.1
 C26, C27B, C28B, C29B, O4, O5B, C25
 with sigma of 0.1
 C30B, C31B, C32B, C33B, C34B, O6B, O7B
 with sigma of 0.1
 C30A, C31A, C32A, C33A, C34A, O6A, O7A
 with sigma of 0.1
4. Uiso/Uaniso restraints and constraints
Uanis(C30A) \\sim Ueq, Uanis(F7A) \\sim Ueq, Uanis(F8A) \\sim Ueq, Uanis(F9A)
\\sim Ueq, Uanis(C30B) \\sim Ueq, Uanis(F7B) \\sim Ueq, Uanis(F8B) \\sim Ueq,
Uanis(F9B) \\sim Ueq: with sigma of 0.003 and sigma for terminal atoms of 0.006
Uanis(C34A) \\sim Ueq, Uanis(F10A) \\sim Ueq, Uanis(F11A) \\sim Ueq,
Uanis(F12A) \\sim Ueq, Uanis(C34B) \\sim Ueq, Uanis(F10B) \\sim Ueq,
Uanis(F11B) \\sim Ueq, Uanis(F12B) \\sim Ueq: with sigma of 0.003 and sigma for
terminal atoms of 0.006
Uanis(C33A) \\sim Ueq, Uanis(C33B) \\sim Ueq, Uanis(O7A) \\sim Ueq, Uanis(O7B)
\\sim Ueq, Uanis(C32A) \\sim Ueq, Uanis(C32B) \\sim Ueq, Uanis(C31A) \\sim Ueq,
Uanis(C31B) \\sim Ueq, Uanis(O6A) \\sim Ueq, Uanis(O6B) \\sim Ueq: with sigma
of 0.01 and sigma for terminal atoms of 0.02
Uanis(F4A) \\sim Ueq, Uanis(F5A) \\sim Ueq, Uanis(F6A) \\sim Ueq, Uanis(C29A)
\\sim Ueq, Uanis(F4B) \\sim Ueq, Uanis(F5B) \\sim Ueq, Uanis(F6B) \\sim Ueq,
Uanis(C29B) \\sim Ueq: with sigma of 0.003 and sigma for terminal atoms of 0.006
Uanis(C28A) \\sim Ueq, Uanis(C28B) \\sim Ueq, Uanis(O5A) \\sim Ueq, Uanis(O5B)
\\sim Ueq, Uanis(C27A) \\sim Ueq, Uanis(C27B) \\sim Ueq, Uanis(C26) \\sim Ueq,
Uanis(O4) \\sim Ueq: with sigma of 0.003 and sigma for terminal atoms of 0.006
Uanis(F1A) \\sim Ueq, Uanis(F2A) \\sim Ueq, Uanis(F3A) \\sim Ueq, Uanis(F1B)
\\sim Ueq, Uanis(F2B) \\sim Ueq, Uanis(F3B) \\sim Ueq, Uanis(F1C) \\sim Ueq,
Uanis(F2C) \\sim Ueq, Uanis(F3C) \\sim Ueq, Uanis(C25) \\sim Ueq: with sigma of
0.003 and sigma for terminal atoms of 0.006
Uanis(F7A) = Uanis(F7B)
Uanis(F8A) = Uanis(F8B)
Uanis(F9A) = Uanis(F9B)
Uanis(F10A) = Uanis(F10B)
Uanis(F11A) = Uanis(F11B)
Uanis(F12A) = Uanis(F12B)
Uanis(C30A) = Uanis(C30B)
Uanis(C31A) = Uanis(C31B)
Uanis(C32A) = Uanis(C32B)
Uanis(C33A) = Uanis(C33B)
Uanis(C34A) = Uanis(C34B)
Uanis(O6A) = Uanis(O6B)
Uanis(O7A) = Uanis(O7B)
Uanis(F1A) = Uanis(F1B) = Uanis(F1C)
Uanis(F2A) = Uanis(F2B) = Uanis(F2C)
Uanis(F3A) = Uanis(F3B) = Uanis(F3C)
Uanis(F4A) = Uanis(F4B)
Uanis(F5A) = Uanis(F5B)
Uanis(F6A) = Uanis(F6B)
Uanis(C29A) = Uanis(C29B)
Uanis(C28A) = Uanis(C28B)
Uanis(C27A) = Uanis(C27B)
Uanis(O5A) = Uanis(O5B)
5. Others
 1*[Sof(F1A)+Sof(F2A)+Sof(F3A)]+1*[Sof(F1B)+Sof(F2B)+Sof(F3B)]+1*[Sof(F1C)+
 Sof(F2C)+Sof(F3C)]=1 with esd of 0.0001
 Sof(C27B)=Sof(H27B)=Sof(C28B)=Sof(C29B)=Sof(F4B)=Sof(F5B)=Sof(F6B)=Sof(O5B)=1-
 FVAR(1)
 Sof(C27A)=Sof(H27A)=Sof(C28A)=Sof(C29A)=Sof(F4A)=Sof(F5A)=Sof(F6A)=Sof(O5A)=
 FVAR(1)
 Sof(C30B)=Sof(C31B)=Sof(C32B)=Sof(H32B)=Sof(C33B)=Sof(C34B)=Sof(F7B)=Sof(F8B)=
 Sof(F9B)=Sof(F10B)=Sof(F11B)=Sof(F12B)=Sof(O6B)=Sof(O7B)=1-FVAR(2)
 Sof(C30A)=Sof(C31A)=Sof(C32A)=Sof(H32A)=Sof(C33A)=Sof(C34A)=Sof(F7A)=Sof(F8A)=
 Sof(F9A)=Sof(F10A)=Sof(F11A)=Sof(F12A)=Sof(O6A)=Sof(O7A)=FVAR(2)
 Sof(F1A)=Sof(F2A)=Sof(F3A)=FVAR(3)
 Sof(F1B)=Sof(F2B)=Sof(F3B)=FVAR(4)
 Sof(F1C)=Sof(F2C)=Sof(F3C)=FVAR(5)
6.a Ternary CH refined with riding coordinates:
 C5(H5), C14(H14)
6.b Secondary CH2 refined with riding coordinates:
 C4(H4A,H4B), C6(H6A,H6B), C13(H13A,H13B), C15(H15A,H15B)
6.c Aromatic/amide H refined with riding coordinates:
 C22(H22), C24(H24), C20(H20), C23(H23), C21(H21), C27A(H27A), C27B(H27B),
 C32A(H32A), C32B(H32B)
6.d Idealised Me refined as rotating group:
 C12(H12A,H12B,H12C), C11(H11A,H11B,H11C), C3(H3A,H3B,H3C), C8(H8A,H8B,H8C),
 C17(H17A,H17B,H17C), C18(H18A,H18B,H18C), C2(H2A,H2B,H2C), C9(H9A,H9B,H9C)
;
_smtbx_masks_void_probe_radius 1.8
_smtbx_masks_void_truncation_radius 2.0
_olex2_submission_special_instructions 'No special instructions were received'

loop_
_space_group_symop_operation_xyz
'x, y, z'
'-x, y, -z+1/2'
'x+1/2, y+1/2, z'
'-x+1/2, y+1/2, -z+1/2'
'-x, -y, -z'
'x, -y, z-1/2'
'-x+1/2, -y+1/2, -z'
'x+1/2, -y+1/2, z-1/2'

loop_
_atom_site_label
_atom_site_type_symbol
_atom_site_fract_x
_atom_site_fract_y
_atom_site_fract_z
_atom_site_U_iso_or_equiv
_atom_site_adp_type
_atom_site_occupancy
_atom_site_site_symmetry_order
_atom_site_calc_flag
_atom_site_refinement_flags_posn
_atom_site_refinement_flags_adp
_atom_site_refinement_flags_occupancy
_atom_site_disorder_assembly
_atom_site_disorder_group
Cu1 Cu 0.06969(2) 0.29990(4) 0.07016(2) 0.02637(14) Uani 1 1 d . . . . .
P1 P 0.13626(2) 0.09334(6) 0.13828(3) 0.02098(18) Uani 1 1 d . . . . .
O3 O 0.10884(6) 0.17000(19) 0.09008(10) 0.0273(5) Uani 1 1 d . . . . .
O1 O 0.17511(6) -0.0258(2) -0.15082(11) 0.0356(6) Uani 1 1 d . . . . .
O2 O 0.25637(6) 0.4814(2) 0.32311(12) 0.0358(5) Uani 1 1 d . . . . .
N3 N 0.15888(7) 0.1346(2) 0.21720(12) 0.0247(5) Uani 1 1 d . . . . .
N1 N 0.17279(7) -0.0032(2) -0.09166(12) 0.0264(6) Uani 1 1 d . . . . .
N2 N 0.23466(7) 0.3968(2) 0.30601(13) 0.0270(5) Uani 1 1 d . . . . .
C5 C 0.16254(8) 0.0729(3) 0.03205(14) 0.0231(6) Uani 1 1 d . . . . .
H5 H 0.1467 0.1379 0.0096 0.028 Uiso 1 1 calc R U . . .
C4 C 0.19971(8) 0.0843(3) 0.02412(14) 0.0289(7) Uani 1 1 d . . . . .
H4A H 0.2156 0.0219 0.0489 0.035 Uiso 1 1 calc R U . . .
H4B H 0.2114 0.1540 0.0470 0.035 Uiso 1 1 calc R U . . .
C10 C 0.25034(8) 0.2935(3) 0.28803(15) 0.0282(7) Uani 1 1 d . . . . .
C14 C 0.18385(8) 0.2300(3) 0.23291(14) 0.0245(6) Uani 1 1 d . . . . .
H14 H 0.1834 0.2634 0.1883 0.029 Uiso 1 1 calc R U . . .
C6 C 0.14419(8) -0.0335(3) -0.00438(15) 0.0254(6) Uani 1 1 d . . . . .
H6A H 0.1201 -0.0419 0.0013 0.030 Uiso 1 1 calc R U . . .
H6B H 0.1597 -0.0976 0.0186 0.030 Uiso 1 1 calc R U . . .
C13 C 0.22331(8) 0.1965(3) 0.27589(15) 0.0278(7) Uani 1 1 d . . . . .
H13A H 0.2311 0.1359 0.2517 0.033 Uiso 1 1 calc R U . . .
H13B H 0.2242 0.1675 0.3213 0.033 Uiso 1 1 calc R U . . .
C19 C 0.11381(8) -0.0310(3) 0.15068(15) 0.0263(6) Uani 1 1 d . . . . .
C12 C 0.25927(10) 0.3168(3) 0.22262(17) 0.0376(8) Uani 1 1 d . . . . .
H12A H 0.2730 0.2539 0.2138 0.056 Uiso 1 1 calc R U . . .
H12B H 0.2743 0.3843 0.2296 0.056 Uiso 1 1 calc R U . . .
H12C H 0.2363 0.3271 0.1828 0.056 Uiso 1 1 calc R U . . .
C15 C 0.17194(8) 0.3173(3) 0.27342(16) 0.0285(7) Uani 1 1 d . . . . .
H15A H 0.1741 0.2860 0.3190 0.034 Uiso 1 1 calc R U . . .
H15B H 0.1457 0.3354 0.2480 0.034 Uiso 1 1 calc R U . . .
C1 C 0.19827(8) 0.0853(3) -0.05088(15) 0.0292(7) Uani 1 1 d . . . . .
C7 C 0.13792(8) -0.0362(3) -0.08214(15) 0.0269(6) Uani 1 1 d . . . . .
C22 C 0.07713(13) -0.2195(4) 0.1698(2) 0.0567(12) Uani 1 1 d . . . . .
H22 H 0.0644 -0.2830 0.1770 0.068 Uiso 1 1 calc R U . . .
C11 C 0.28574(9) 0.2677(3) 0.34979(18) 0.0366(8) Uani 1 1 d . . . . .
H11A H 0.2800 0.2615 0.3921 0.055 Uiso 1 1 calc R U . . .
H11B H 0.3036 0.3277 0.3553 0.055 Uiso 1 1 calc R U . . .
H11C H 0.2962 0.1975 0.3415 0.055 Uiso 1 1 calc R U . . .
C3 C 0.18515(11) 0.1977(3) -0.08592(17) 0.0409(9) Uani 1 1 d . . . . .
H3A H 0.1618 0.2177 -0.0813 0.061 Uiso 1 1 calc R U . . .
H3B H 0.1817 0.1925 -0.1352 0.061 Uiso 1 1 calc R U . . .
H3C H 0.2037 0.2546 -0.0637 0.061 Uiso 1 1 calc R U . . .
C24 C 0.13209(10) -0.1098(3) 0.20084(16) 0.0331(7) Uani 1 1 d . . . . .
H24 H 0.1573 -0.0992 0.2287 0.040 Uiso 1 1 calc R U . . .
C20 C 0.07702(9) -0.0492(3) 0.10933(18) 0.0364(8) Uani 1 1 d . . . . .
H20 H 0.0642 0.0030 0.0744 0.044 Uiso 1 1 calc R U . . .
C8 C 0.12858(10) -0.1543(3) -0.10930(18) 0.0389(8) Uani 1 1 d . . . . .
H8A H 0.1498 -0.2029 -0.0867 0.058 Uiso 1 1 calc R U . . .
H8B H 0.1227 -0.1551 -0.1596 0.058 Uiso 1 1 calc R U . . .
H8C H 0.1073 -0.1809 -0.0991 0.058 Uiso 1 1 calc R U . . .
C23 C 0.11380(12) -0.2032(3) 0.21026(19) 0.0464(10) Uani 1 1 d . . . . .
H23 H 0.1265 -0.2563 0.2446 0.056 Uiso 1 1 calc R U . . .
C17 C 0.19005(11) 0.4914(4) 0.3444(2) 0.0497(10) Uani 1 1 d . . . . .
H17A H 0.2042 0.5605 0.3507 0.075 Uiso 1 1 calc R U . . .
H17B H 0.1991 0.4479 0.3874 0.075 Uiso 1 1 calc R U . . .
H17C H 0.1639 0.5090 0.3332 0.075 Uiso 1 1 calc R U . . .
C16 C 0.19452(9) 0.4242(3) 0.28520(17) 0.0317(7) Uani 1 1 d . . . . .
C18 C 0.18286(11) 0.4944(3) 0.2192(2) 0.0495(10) Uani 1 1 d . . . . .
H18A H 0.1569 0.5151 0.2059 0.074 Uiso 1 1 calc R U . . .
H18B H 0.1862 0.4514 0.1817 0.074 Uiso 1 1 calc R U . . .
H18C H 0.1980 0.5617 0.2276 0.074 Uiso 1 1 calc R U . . .
C2 C 0.23639(9) 0.0587(4) -0.05169(17) 0.0452(10) Uani 1 1 d . . . . .
H2A H 0.2544 0.1109 -0.0215 0.068 Uiso 1 1 calc R U . . .
H2B H 0.2360 0.0653 -0.0992 0.068 Uiso 1 1 calc R U . . .
H2C H 0.2432 -0.0173 -0.0349 0.068 Uiso 1 1 calc R U . . .
C9 C 0.10697(9) 0.0429(3) -0.12418(16) 0.0350(8) Uani 1 1 d . . . . .
H9A H 0.0833 0.0149 -0.1243 0.053 Uiso 1 1 calc R U . . .
H9B H 0.1063 0.0472 -0.1720 0.053 Uiso 1 1 calc R U . . .
H9C H 0.1116 0.1169 -0.1031 0.053 Uiso 1 1 calc R U . . .
C21 C 0.05909(11) -0.1436(4) 0.1192(2) 0.0526(11) Uani 1 1 d . . . . .
H21 H 0.0341 -0.1560 0.0906 0.063 Uiso 1 1 calc R U . . .
N4 N 0.16853(7) 0.0719(2) 0.10625(12) 0.0231(5) Uani 1 1 d . . . . .
O4 O 0.07859(6) 0.3638(2) 0.16231(11) 0.0313(5) Uani 1 1 d . U . . .
C26 C 0.06110(9) 0.3380(3) 0.20076(18) 0.0362(8) Uani 1 1 d . U . . .
C27A C 0.0389(3) 0.2472(11) 0.1977(6) 0.0367(14) Uani 0.453(3) 1 d . U P A 1
H27A H 0.0327 0.2272 0.2366 0.044 Uiso 0.453(3) 1 calc R U P A 1
C28A C 0.0260(3) 0.1868(9) 0.1380(5) 0.0297(13) Uani 0.453(3) 1 d . U P A 1
C29A C -0.0031(2) 0.1007(7) 0.1334(4) 0.0403(13) Uani 0.453(3) 1 d D U P A 1
F4A F -0.0165(5) 0.0491(13) 0.0723(6) 0.0550(12) Uani 0.453(3) 1 d D U P A 1
F5A F -0.03154(18) 0.1465(6) 0.1460(4) 0.0734(15) Uani 0.453(3) 1 d D U P A 1
F6A F 0.01046(16) 0.0276(5) 0.1845(3) 0.0708(11) Uani 0.453(3) 1 d D U P A 1
O5A O 0.0332(4) 0.1990(12) 0.0833(6) 0.0275(12) Uani 0.453(3) 1 d . U P A 1
C27B C 0.0316(3) 0.2617(9) 0.1834(5) 0.0367(14) Uani 0.547(3) 1 d . U P A 2
H27B H 0.0202 0.2494 0.2163 0.044 Uiso 0.547(3) 1 calc R U P A 2
C28B C 0.0183(2) 0.2032(7) 0.1210(4) 0.0297(13) Uani 0.547(3) 1 d . U P A 2
C29B C -0.01479(17) 0.1243(6) 0.1088(3) 0.0403(13) Uani 0.547(3) 1 d D U P A 2
F4B F -0.0120(4) 0.0331(10) 0.0736(5) 0.0550(12) Uani 0.547(3) 1 d D U P A 2
F5B F -0.01812(17) 0.0877(5) 0.1677(3) 0.0734(15) Uani 0.547(3) 1 d D U P A 2
F6B F -0.04557(13) 0.1782(4) 0.0730(3) 0.0708(11) Uani 0.547(3) 1 d D U P A 2
O5B O 0.0287(3) 0.2089(9) 0.0706(5) 0.0275(12) Uani 0.547(3) 1 d . U P A 2
C30A C 0.14053(19) 0.5119(6) 0.0124(3) 0.0381(13) Uani 0.505(5) 1 d D U P A 1
C31A C 0.1088(3) 0.4314(10) 0.0048(10) 0.030(2) Uani 0.505(5) 1 d D U P A 1
C32A C 0.0889(5) 0.3864(14) -0.0597(10) 0.029(2) Uani 0.505(5) 1 d D U P A 1
H32A H 0.0956 0.4077 -0.0978 0.034 Uiso 0.505(5) 1 calc R U P A 1
C33A C 0.0595(7) 0.312(3) -0.0727(11) 0.0281(19) Uani 0.505(5) 1 d D U P A 1
C34A C 0.0390(4) 0.2782(10) -0.1486(9) 0.0351(8) Uani 0.505(5) 1 d D U P A 1
F7A F 0.1404(2) 0.5951(6) 0.0534(4) 0.0614(15) Uani 0.505(5) 1 d D U P A 1
F8A F 0.17301(17) 0.4602(7) 0.0416(4) 0.0661(14) Uani 0.505(5) 1 d D U P A 1
F9A F 0.13938(19) 0.5550(6) -0.0474(3) 0.0626(14) Uani 0.505(5) 1 d D U P A 1
F10A F 0.0593(5) 0.2698(13) -0.1886(13) 0.0392(15) Uani 0.505(5) 1 d D U P A 1
F11A F 0.0216(4) 0.1813(9) -0.1530(9) 0.0410(17) Uani 0.505(5) 1 d D U P A 1
F12A F 0.0131(3) 0.3560(9) -0.1764(9) 0.0418(18) Uani 0.505(5) 1 d D U P A 1
O6A O 0.1039(11) 0.413(3) 0.0608(14) 0.029(2) Uani 0.505(5) 1 d D U P A 1
O7A O 0.0477(11) 0.265(3) -0.031(2) 0.027(2) Uani 0.505(5) 1 d D U P A 1
C30B C 0.1490(2) 0.4695(6) 0.0148(3) 0.0381(13) Uani 0.495(5) 1 d D U P A 2
C31B C 0.1132(3) 0.4056(10) 0.0043(10) 0.030(2) Uani 0.495(5) 1 d D U P A 2
C32B C 0.0948(5) 0.3661(14) -0.0621(10) 0.029(2) Uani 0.495(5) 1 d D U P A 2
H32B H 0.1037 0.3798 -0.0986 0.034 Uiso 0.495(5) 1 calc R U P A 2
C33B C 0.0625(7) 0.305(3) -0.0736(11) 0.0281(19) Uani 0.495(5) 1 d D U P A 2
C34B C 0.0385(4) 0.2728(10) -0.1479(9) 0.0351(8) Uani 0.495(5) 1 d D U P A 2
F7B F 0.1535(2) 0.5592(6) 0.0543(4) 0.0614(15) Uani 0.495(5) 1 d D U P A 2
F8B F 0.17770(17) 0.4042(7) 0.0482(4) 0.0661(14) Uani 0.495(5) 1 d D U P A 2
F9B F 0.15274(19) 0.5010(6) -0.0441(3) 0.0626(14) Uani 0.495(5) 1 d D U P A 2
F10B F 0.0574(5) 0.2902(13) -0.1895(13) 0.0392(15) Uani 0.495(5) 1 d D U P A 2
F11B F 0.0289(4) 0.1661(9) -0.1522(10) 0.0410(17) Uani 0.495(5) 1 d D U P A 2
F12B F 0.0076(3) 0.3337(9) -0.1732(9) 0.0418(18) Uani 0.495(5) 1 d D U P A 2
O6B O 0.1065(11) 0.398(3) 0.0592(14) 0.029(2) Uani 0.495(5) 1 d D U P A 2
O7B O 0.0488(12) 0.280(3) -0.029(2) 0.027(2) Uani 0.495(5) 1 d D U P A 2
C25 C 0.06894(8) 0.4108(3) 0.26478(17) 0.0411(8) Uani 1 1 d D U . . .
F1A F 0.08614(17) 0.5093(4) 0.2570(3) 0.0354(8) Uani 0.365(2) 1 d D U P B 1
F2A F 0.03932(16) 0.4464(7) 0.2751(4) 0.0549(11) Uani 0.365(2) 1 d D U P B 1
F3A F 0.09308(19) 0.3657(6) 0.3197(3) 0.0582(12) Uani 0.365(2) 1 d D U P B 1
F1B F 0.10368(14) 0.3939(6) 0.3091(3) 0.0354(8) Uani 0.337(2) 1 d D U P B 2
F2B F 0.0641(3) 0.5168(4) 0.2486(3) 0.0549(11) Uani 0.337(2) 1 d D U P B 2
F3B F 0.0485(2) 0.3851(8) 0.3037(4) 0.0582(12) Uani 0.337(2) 1 d D U P B 2
F1C F 0.04266(18) 0.4883(6) 0.2502(3) 0.0354(8) Uani 0.299(2) 1 d D U P B 3
F2C F 0.0641(3) 0.3545(6) 0.3189(4) 0.0549(11) Uani 0.299(2) 1 d D U P B 3
F3C F 0.10171(17) 0.4566(9) 0.2912(4) 0.0582(12) Uani 0.299(2) 1 d D U P B 3
H3 H 0.1567(10) 0.107(3) 0.2529(19) 0.032(9) Uiso 1 1 d . . . . .
H4 H 0.1860(10) 0.040(3) 0.1292(19) 0.027(9) Uiso 1 1 d . . . . .

loop_
_atom_site_aniso_label
_atom_site_aniso_U_11
_atom_site_aniso_U_22
_atom_site_aniso_U_33
_atom_site_aniso_U_23
_atom_site_aniso_U_13
_atom_site_aniso_U_12
Cu1 0.0248(2) 0.0313(3) 0.0280(2) 0.00214(18) 0.01551(18) -0.00058(18)
P1 0.0240(3) 0.0269(4) 0.0167(3) -0.0005(3) 0.0130(3) -0.0008(3)
O3 0.0268(10) 0.0345(13) 0.0248(10) 0.0041(9) 0.0141(8) 0.0045(9)
O1 0.0383(12) 0.0551(16) 0.0213(10) -0.0084(10) 0.0203(9) -0.0043(11)
O2 0.0348(12) 0.0343(14) 0.0389(12) -0.0082(10) 0.0139(10) -0.0130(10)
N3 0.0330(13) 0.0276(14) 0.0185(11) -0.0017(10) 0.0155(10) -0.0096(11)
N1 0.0268(12) 0.0391(16) 0.0186(11) -0.0041(10) 0.0144(10) -0.0021(11)
N2 0.0304(13) 0.0290(15) 0.0248(12) -0.0037(10) 0.0137(10) -0.0073(11)
C5 0.0268(14) 0.0292(17) 0.0176(13) -0.0001(11) 0.0133(11) 0.0003(12)
C4 0.0293(15) 0.044(2) 0.0178(13) -0.0037(13) 0.0138(11) -0.0077(13)
C10 0.0286(15) 0.0350(18) 0.0249(14) -0.0054(13) 0.0143(12) -0.0047(13)
C14 0.0303(15) 0.0294(17) 0.0186(13) 0.0000(11) 0.0146(11) -0.0068(12)
C6 0.0282(14) 0.0306(17) 0.0231(14) -0.0012(12) 0.0161(12) -0.0010(12)
C13 0.0310(15) 0.0318(18) 0.0248(14) -0.0038(12) 0.0151(12) -0.0050(13)
C19 0.0319(15) 0.0315(18) 0.0217(13) -0.0069(12) 0.0171(12) -0.0060(13)
C12 0.0384(18) 0.051(2) 0.0328(17) -0.0095(15) 0.0237(14) -0.0152(16)
C15 0.0294(15) 0.0298(18) 0.0299(15) -0.0047(13) 0.0152(12) -0.0042(13)
C1 0.0298(15) 0.044(2) 0.0189(13) -0.0053(13) 0.0151(12) -0.0106(14)
C7 0.0274(14) 0.0362(18) 0.0227(14) -0.0041(12) 0.0159(12) -0.0031(13)
C22 0.072(3) 0.051(3) 0.051(2) -0.005(2) 0.028(2) -0.034(2)
C11 0.0325(17) 0.039(2) 0.0371(18) -0.0059(15) 0.0108(14) -0.0030(14)
C3 0.059(2) 0.043(2) 0.0269(16) -0.0019(15) 0.0227(16) -0.0166(17)
C24 0.0415(18) 0.0330(19) 0.0267(15) -0.0011(13) 0.0145(13) -0.0073(14)
C20 0.0348(17) 0.039(2) 0.0360(17) -0.0028(15) 0.0130(14) -0.0090(15)
C8 0.0452(19) 0.043(2) 0.0364(18) -0.0160(16) 0.0239(15) -0.0130(16)
C23 0.073(3) 0.035(2) 0.0319(18) 0.0031(15) 0.0188(18) -0.0152(18)
C17 0.042(2) 0.048(2) 0.064(3) -0.027(2) 0.0256(19) -0.0062(17)
C16 0.0291(15) 0.0329(19) 0.0337(16) -0.0054(14) 0.0120(13) -0.0039(13)
C18 0.048(2) 0.036(2) 0.051(2) 0.0110(18) 0.0016(17) -0.0060(17)
C2 0.0301(17) 0.086(3) 0.0271(16) -0.0075(18) 0.0190(14) -0.0133(18)
C9 0.0283(16) 0.052(2) 0.0258(15) -0.0029(14) 0.0115(13) -0.0005(15)
C21 0.045(2) 0.054(3) 0.055(2) -0.009(2) 0.0150(18) -0.0255(19)
N4 0.0244(12) 0.0327(15) 0.0156(11) 0.0028(10) 0.0116(10) 0.0036(11)
O4 0.0293(10) 0.0376(12) 0.0334(11) -0.0016(9) 0.0189(9) 0.0014(9)
C26 0.0354(15) 0.0417(18) 0.0389(15) -0.0037(13) 0.0224(13) 0.0050(13)
C27A 0.037(2) 0.045(2) 0.036(2) 0.0003(17) 0.0231(19) -0.0001(16)
C28A 0.027(2) 0.036(2) 0.031(2) 0.0051(17) 0.0159(18) 0.0015(16)
C29A 0.038(2) 0.048(2) 0.041(2) 0.0027(17) 0.0211(18) -0.0030(16)
F4A 0.050(3) 0.065(3) 0.0587(14) -0.0080(15) 0.0292(14) -0.024(2)
F5A 0.072(3) 0.093(3) 0.074(3) -0.008(2) 0.050(2) -0.038(2)
F6A 0.058(2) 0.079(2) 0.085(2) -0.0078(19) 0.0369(18) -0.0217(18)
O5A 0.0256(19) 0.0337(18) 0.028(2) 0.0019(17) 0.0147(18) 0.0014(14)
C27B 0.037(2) 0.045(2) 0.036(2) 0.0003(17) 0.0231(19) -0.0001(16)
C28B 0.027(2) 0.036(2) 0.031(2) 0.0051(17) 0.0159(18) 0.0015(16)
C29B 0.038(2) 0.048(2) 0.041(2) 0.0027(17) 0.0211(18) -0.0030(16)
F4B 0.050(3) 0.065(3) 0.0587(14) -0.0080(15) 0.0292(14) -0.024(2)
F5B 0.072(3) 0.093(3) 0.074(3) -0.008(2) 0.050(2) -0.038(2)
F6B 0.058(2) 0.079(2) 0.085(2) -0.0078(19) 0.0369(18) -0.0217(18)
O5B 0.0256(19) 0.0337(18) 0.028(2) 0.0019(17) 0.0147(18) 0.0014(14)
C30A 0.039(2) 0.042(2) 0.0347(16) 0.0045(17) 0.0156(15) -0.0048(18)
C31A 0.033(3) 0.030(5) 0.0288(16) 0.006(4) 0.014(2) -0.002(3)
C32A 0.028(4) 0.036(5) 0.0256(18) 0.004(3) 0.015(3) 0.001(3)
C33A 0.029(3) 0.030(3) 0.0268(15) 0.0063(15) 0.0117(17) 0.005(3)
C34A 0.0358(14) 0.0372(16) 0.0335(14) 0.0039(12) 0.0141(11) -0.0011(12)
F7A 0.068(3) 0.059(3) 0.0583(16) -0.001(2) 0.024(2) -0.031(2)
F8A 0.0401(18) 0.083(4) 0.077(2) 0.005(3) 0.0230(15) -0.018(3)
F9A 0.071(3) 0.080(3) 0.0400(14) 0.009(2) 0.0235(18) -0.037(2)
F10A 0.0471(17) 0.044(4) 0.0304(11) 0.002(3) 0.0185(13) -0.001(2)
F11A 0.042(4) 0.042(3) 0.0388(11) -0.003(2) 0.015(3) -0.007(2)
F12A 0.038(3) 0.049(3) 0.0317(15) 0.004(3) 0.004(2) 0.003(3)
O6A 0.029(4) 0.031(7) 0.0270(14) 0.003(3) 0.0116(14) -0.002(4)
O7A 0.027(2) 0.026(6) 0.0294(17) 0.001(4) 0.0124(17) -0.004(4)
C30B 0.039(2) 0.042(2) 0.0347(16) 0.0045(17) 0.0156(15) -0.0048(18)
C31B 0.033(3) 0.030(5) 0.0288(16) 0.006(4) 0.014(2) -0.002(3)
C32B 0.028(4) 0.036(5) 0.0256(18) 0.004(3) 0.015(3) 0.001(3)
C33B 0.029(3) 0.030(3) 0.0268(15) 0.0063(15) 0.0117(17) 0.005(3)
C34B 0.0358(14) 0.0372(16) 0.0335(14) 0.0039(12) 0.0141(11) -0.0011(12)
F7B 0.068(3) 0.059(3) 0.0583(16) -0.001(2) 0.024(2) -0.031(2)
F8B 0.0401(18) 0.083(4) 0.077(2) 0.005(3) 0.0230(15) -0.018(3)
F9B 0.071(3) 0.080(3) 0.0400(14) 0.009(2) 0.0235(18) -0.037(2)
F10B 0.0471(17) 0.044(4) 0.0304(11) 0.002(3) 0.0185(13) -0.001(2)
F11B 0.042(4) 0.042(3) 0.0388(11) -0.003(2) 0.015(3) -0.007(2)
F12B 0.038(3) 0.049(3) 0.0317(15) 0.004(3) 0.004(2) 0.003(3)
O6B 0.029(4) 0.031(7) 0.0270(14) 0.003(3) 0.0116(14) -0.002(4)
O7B 0.027(2) 0.026(6) 0.0294(17) 0.001(4) 0.0124(17) -0.004(4)
C25 0.0418(16) 0.0491(19) 0.0400(16) -0.0045(14) 0.0240(14) 0.0075(14)
F1A 0.0400(17) 0.0392(19) 0.0335(16) -0.0056(14) 0.0209(14) 0.0054(15)
F2A 0.070(2) 0.052(2) 0.049(2) -0.0034(17) 0.0287(18) 0.0207(19)
F3A 0.056(2) 0.074(3) 0.054(2) -0.0170(19) 0.0304(18) 0.003(2)
F1B 0.0400(17) 0.0392(19) 0.0335(16) -0.0056(14) 0.0209(14) 0.0054(15)
F2B 0.070(2) 0.052(2) 0.049(2) -0.0034(17) 0.0287(18) 0.0207(19)
F3B 0.056(2) 0.074(3) 0.054(2) -0.0170(19) 0.0304(18) 0.003(2)
F1C 0.0400(17) 0.0392(19) 0.0335(16) -0.0056(14) 0.0209(14) 0.0054(15)
F2C 0.070(2) 0.052(2) 0.049(2) -0.0034(17) 0.0287(18) 0.0207(19)
F3C 0.056(2) 0.074(3) 0.054(2) -0.0170(19) 0.0304(18) 0.003(2)

loop_
_atom_type_symbol
_atom_type_description
_atom_type_scat_dispersion_real
_atom_type_scat_dispersion_imag
_atom_type_scat_source
C C 0.0181 0.0091 'International Tables Vol C Tables 4.2.6.8 and 6.1.1.4'
H H 0.0000 0.0000 'International Tables Vol C Tables 4.2.6.8 and 6.1.1.4'
Cu Cu -1.9646 0.5888 'International Tables Vol C Tables 4.2.6.8 and 6.1.1.4'
F F 0.0727 0.0534 'International Tables Vol C Tables 4.2.6.8 and 6.1.1.4'
N N 0.0311 0.0180 'International Tables Vol C Tables 4.2.6.8 and 6.1.1.4'
O O 0.0492 0.0322 'International Tables Vol C Tables 4.2.6.8 and 6.1.1.4'
P P 0.2955 0.4335 'International Tables Vol C Tables 4.2.6.8 and 6.1.1.4'

loop_
_geom_angle_atom_site_label_1
_geom_angle_atom_site_label_2
_geom_angle_atom_site_label_3
_geom_angle
_geom_angle_site_symmetry_1
_geom_angle_site_symmetry_3
_geom_angle_publ_flag
O4 Cu1 O3 103.81(9) . . ?
O4 Cu1 O7A 162.9(10) . . ?
O5A Cu1 O3 91.3(4) . . ?
O5A Cu1 O4 89.5(4) . . ?
O5A Cu1 O6A 174.1(9) . . ?
O5A Cu1 O7A 87.4(10) . . ?
O5B Cu1 O3 96.7(3) . . ?
O5B Cu1 O4 94.2(3) . . ?
O6A Cu1 O3 93.8(9) . . ?
O6A Cu1 O4 86.3(8) . . ?
O6A Cu1 O7A 95.4(12) . . ?
O7A Cu1 O3 93.0(10) . . ?
O6B Cu1 O3 87.7(9) . . ?
O6B Cu1 O4 89.8(8) . . ?
O6B Cu1 O5B 173.1(10) . . ?
O6B Cu1 O7B 89.8(13) . . ?
O7B Cu1 O3 96.3(10) . . ?
O7B Cu1 O4 159.8(10) . . ?
O7B Cu1 O5B 84.5(11) . . ?
O3 P1 N3 118.63(14) . . ?
O3 P1 C19 110.14(14) . . ?
O3 P1 N4 107.23(12) . . ?
N3 P1 C19 103.06(13) . . ?
N3 P1 N4 103.73(13) . . ?
N4 P1 C19 114.18(14) . . ?
P1 O3 Cu1 151.61(13) . . ?
P1 N3 H3 125(2) . . ?
C14 N3 P1 122.51(19) . . ?
C14 N3 H3 113(3) . . ?
O1 N1 C1 115.2(2) . . ?
O1 N1 C7 116.6(2) . . ?
C1 N1 C7 124.5(2) . . ?
O2 N2 C10 116.2(2) . . ?
O2 N2 C16 114.6(3) . . ?
C10 N2 C16 126.2(2) . . ?
C4 C5 H5 109.2 . . ?
C4 C5 C6 108.5(2) . . ?
C6 C5 H5 109.2 . . ?
N4 C5 H5 109.2 . . ?
N4 C5 C4 108.5(2) . . ?
N4 C5 C6 112.2(2) . . ?
C5 C4 H4A 108.5 . . ?
C5 C4 H4B 108.5 . . ?
C5 C4 C1 115.0(2) . . ?
H4A C4 H4B 107.5 . . ?
C1 C4 H4A 108.5 . . ?
C1 C4 H4B 108.5 . . ?
N2 C10 C13 111.0(2) . . ?
N2 C10 C12 108.0(3) . . ?
N2 C10 C11 106.7(2) . . ?
C13 C10 C12 110.8(2) . . ?
C13 C10 C11 109.8(3) . . ?
C11 C10 C12 110.3(3) . . ?
N3 C14 H14 108.8 . . ?
N3 C14 C13 111.7(3) . . ?
N3 C14 C15 110.8(2) . . ?
C13 C14 H14 108.8 . . ?
C15 C14 H14 108.8 . . ?
C15 C14 C13 107.8(2) . . ?
C5 C6 H6A 108.8 . . ?
C5 C6 H6B 108.8 . . ?
C5 C6 C7 113.8(2) . . ?
H6A C6 H6B 107.7 . . ?
C7 C6 H6A 108.8 . . ?
C7 C6 H6B 108.8 . . ?
C10 C13 H13A 109.1 . . ?
C10 C13 H13B 109.1 . . ?
C14 C13 C10 112.4(3) . . ?
C14 C13 H13A 109.1 . . ?
C14 C13 H13B 109.1 . . ?
H13A C13 H13B 107.8 . . ?
C24 C19 P1 121.9(2) . . ?
C20 C19 P1 119.2(3) . . ?
C20 C19 C24 118.9(3) . . ?
C10 C12 H12A 109.5 . . ?
C10 C12 H12B 109.5 . . ?
C10 C12 H12C 109.5 . . ?
H12A C12 H12B 109.5 . . ?
H12A C12 H12C 109.5 . . ?
H12B C12 H12C 109.5 . . ?
C14 C15 H15A 108.9 . . ?
C14 C15 H15B 108.9 . . ?
C14 C15 C16 113.5(2) . . ?
H15A C15 H15B 107.7 . . ?
C16 C15 H15A 108.9 . . ?
C16 C15 H15B 108.9 . . ?
N1 C1 C4 109.8(2) . . ?
N1 C1 C3 108.9(3) . . ?
N1 C1 C2 107.1(3) . . ?
C4 C1 C3 111.7(3) . . ?
C2 C1 C4 109.3(3) . . ?
C2 C1 C3 109.9(3) . . ?
N1 C7 C6 108.9(2) . . ?
N1 C7 C8 107.9(2) . . ?
N1 C7 C9 108.9(3) . . ?
C8 C7 C6 109.4(3) . . ?
C8 C7 C9 109.7(3) . . ?
C9 C7 C6 111.9(2) . . ?
C23 C22 H22 120.1 . . ?
C21 C22 H22 120.1 . . ?
C21 C22 C23 119.8(4) . . ?
C10 C11 H11A 109.5 . . ?
C10 C11 H11B 109.5 . . ?
C10 C11 H11C 109.5 . . ?
H11A C11 H11B 109.5 . . ?
H11A C11 H11C 109.5 . . ?
H11B C11 H11C 109.5 . . ?
C1 C3 H3A 109.5 . . ?
C1 C3 H3B 109.5 . . ?
C1 C3 H3C 109.5 . . ?
H3A C3 H3B 109.5 . . ?
H3A C3 H3C 109.5 . . ?
H3B C3 H3C 109.5 . . ?
C19 C24 H24 119.7 . . ?
C23 C24 C19 120.5(3) . . ?
C23 C24 H24 119.7 . . ?
C19 C20 H20 120.0 . . ?
C21 C20 C19 119.9(4) . . ?
C21 C20 H20 120.0 . . ?
C7 C8 H8A 109.5 . . ?
C7 C8 H8B 109.5 . . ?
C7 C8 H8C 109.5 . . ?
H8A C8 H8B 109.5 . . ?
H8A C8 H8C 109.5 . . ?
H8B C8 H8C 109.5 . . ?
C22 C23 H23 119.9 . . ?
C24 C23 C22 120.2(4) . . ?
C24 C23 H23 119.9 . . ?
H17A C17 H17B 109.5 . . ?
H17A C17 H17C 109.5 . . ?
H17B C17 H17C 109.5 . . ?
C16 C17 H17A 109.5 . . ?
C16 C17 H17B 109.5 . . ?
C16 C17 H17C 109.5 . . ?
N2 C16 C15 109.9(3) . . ?
N2 C16 C17 107.2(3) . . ?
N2 C16 C18 108.6(3) . . ?
C15 C16 C17 110.4(3) . . ?
C18 C16 C15 110.8(3) . . ?
C18 C16 C17 109.8(3) . . ?
C16 C18 H18A 109.5 . . ?
C16 C18 H18B 109.5 . . ?
C16 C18 H18C 109.5 . . ?
H18A C18 H18B 109.5 . . ?
H18A C18 H18C 109.5 . . ?
H18B C18 H18C 109.5 . . ?
C1 C2 H2A 109.5 . . ?
C1 C2 H2B 109.5 . . ?
C1 C2 H2C 109.5 . . ?
H2A C2 H2B 109.5 . . ?
H2A C2 H2C 109.5 . . ?
H2B C2 H2C 109.5 . . ?
C7 C9 H9A 109.5 . . ?
C7 C9 H9B 109.5 . . ?
C7 C9 H9C 109.5 . . ?
H9A C9 H9B 109.5 . . ?
H9A C9 H9C 109.5 . . ?
H9B C9 H9C 109.5 . . ?
C22 C21 C20 120.7(4) . . ?
C22 C21 H21 119.6 . . ?
C20 C21 H21 119.6 . . ?
P1 N4 H4 118(3) . . ?
C5 N4 P1 124.5(2) . . ?
C5 N4 H4 115(3) . . ?
C26 O4 Cu1 124.7(2) . . ?
O4 C26 C27A 129.8(6) . . ?
O4 C26 C27B 125.2(5) . . ?
O4 C26 C25 115.0(3) . . ?
C27A C26 C25 114.9(6) . . ?
C27B C26 C25 119.0(5) . . ?
C26 C27A H27A 120.6 . . ?
C28A C27A C26 118.8(10) . . ?
C28A C27A H27A 120.6 . . ?
C27A C28A C29A 116.3(9) . . ?
O5A C28A C27A 128.3(12) . . ?
O5A C28A C29A 115.1(10) . . ?
F4A C29A C28A 114.0(11) . . ?
F4A C29A F5A 107.9(8) . . ?
F5A C29A C28A 111.0(7) . . ?
F6A C29A C28A 109.3(6) . . ?
F6A C29A F4A 110.5(8) . . ?
F6A C29A F5A 103.7(6) . . ?
C28A O5A Cu1 126.8(10) . . ?
C26 C27B H27B 118.0 . . ?
C28B C27B C26 124.0(9) . . ?
C28B C27B H27B 118.0 . . ?
C27B C28B C29B 118.0(7) . . ?
O5B C28B C27B 128.4(10) . . ?
O5B C28B C29B 113.6(8) . . ?
F4B C29B C28B 111.4(9) . . ?
F4B C29B F5B 105.9(7) . . ?
F5B C29B C28B 113.7(6) . . ?
F6B C29B C28B 108.8(5) . . ?
F6B C29B F4B 109.3(7) . . ?
F6B C29B F5B 107.6(5) . . ?
C28B O5B Cu1 123.4(8) . . ?
F7A C30A C31A 110.9(8) . . ?
F7A C30A F8A 106.7(6) . . ?
F7A C30A F9A 107.3(6) . . ?
F8A C30A C31A 110.3(7) . . ?
F9A C30A C31A 113.4(9) . . ?
F9A C30A F8A 108.0(6) . . ?
C32A C31A C30A 119.6(15) . . ?
O6A C31A C30A 114(2) . . ?
O6A C31A C32A 127(2) . . ?
C31A C32A H32A 117.7 . . ?
C31A C32A C33A 124.5(16) . . ?
C33A C32A H32A 117.7 . . ?
C32A C33A C34A 116.7(18) . . ?
O7A C33A C32A 130(3) . . ?
O7A C33A C34A 114(3) . . ?
F10A C34A C33A 116.5(17) . . ?
F10A C34A F12A 107.9(8) . . ?
F11A C34A C33A 111.3(15) . . ?
F11A C34A F10A 106.9(8) . . ?
F11A C34A F12A 107.2(8) . . ?
F12A C34A C33A 106.7(17) . . ?
C31A O6A Cu1 123(3) . . ?
C33A O7A Cu1 120(3) . . ?
F7B C30B C31B 113.9(8) . . ?
F7B C30B F8B 105.1(6) . . ?
F7B C30B F9B 107.2(6) . . ?
F8B C30B C31B 108.9(7) . . ?
F9B C30B C31B 114.1(9) . . ?
F9B C30B F8B 107.0(6) . . ?
C32B C31B C30B 115.5(15) . . ?
O6B C31B C30B 113(2) . . ?
O6B C31B C32B 132(2) . . ?
C31B C32B H32B 121.3 . . ?
C31B C32B C33B 117.4(17) . . ?
C33B C32B H32B 121.3 . . ?
C32B C33B C34B 119.2(18) . . ?
O7B C33B C32B 127(3) . . ?
O7B C33B C34B 114(3) . . ?
F10B C34B C33B 109.1(17) . . ?
F10B C34B F12B 106.8(8) . . ?
F11B C34B C33B 111.5(16) . . ?
F11B C34B F10B 108.3(9) . . ?
F11B C34B F12B 108.2(8) . . ?
F12B C34B C33B 112.8(17) . . ?
C31B O6B Cu1 124(3) . . ?
C33B O7B Cu1 128(3) . . ?
F1A C25 C26 110.0(3) . . ?
F2A C25 C26 114.6(4) . . ?
F2A C25 F1A 103.1(4) . . ?
F3A C25 C26 111.8(4) . . ?
F3A C25 F1A 103.3(5) . . ?
F3A C25 F2A 113.1(5) . . ?
F1B C25 C26 109.8(4) . . ?
F1B C25 F3B 102.8(5) . . ?
F2B C25 C26 111.9(4) . . ?
F2B C25 F1B 109.7(5) . . ?
F2B C25 F3B 108.2(5) . . ?
F3B C25 C26 114.1(4) . . ?
F1C C25 C26 108.1(4) . . ?
F1C C25 F2C 102.0(5) . . ?
F2C C25 C26 112.2(4) . . ?
F3C C25 C26 117.5(4) . . ?
F3C C25 F1C 110.5(6) . . ?
F3C C25 F2C 105.4(6) . . ?

loop_
_geom_bond_atom_site_label_1
_geom_bond_atom_site_label_2
_geom_bond_distance
_geom_bond_site_symmetry_2
_geom_bond_publ_flag
Cu1 O3 2.118(2) . ?
Cu1 O4 1.965(2) . ?
Cu1 O5A 1.962(14) . ?
Cu1 O5B 1.939(12) . ?
Cu1 O6A 1.96(4) . ?
Cu1 O7A 1.99(4) . ?
Cu1 O6B 1.93(4) . ?
Cu1 O7B 1.93(4) . ?
P1 O3 1.488(2) . ?
P1 N3 1.626(2) . ?
P1 C19 1.798(3) . ?
P1 N4 1.638(2) . ?
O1 N1 1.287(3) . ?
O2 N2 1.288(3) . ?
N3 C14 1.463(4) . ?
N3 H3 0.84(4) . ?
N1 C1 1.492(4) . ?
N1 C7 1.494(4) . ?
N2 C10 1.491(4) . ?
N2 C16 1.500(4) . ?
C5 H5 1.0000 . ?
C5 C4 1.520(4) . ?
C5 C6 1.525(4) . ?
C5 N4 1.465(3) . ?
C4 H4A 0.9900 . ?
C4 H4B 0.9900 . ?
C4 C1 1.531(4) . ?
C10 C13 1.531(4) . ?
C10 C12 1.539(4) . ?
C10 C11 1.533(4) . ?
C14 H14 1.0000 . ?
C14 C13 1.524(4) . ?
C14 C15 1.518(4) . ?
C6 H6A 0.9900 . ?
C6 H6B 0.9900 . ?
C6 C7 1.536(4) . ?
C13 H13A 0.9900 . ?
C13 H13B 0.9900 . ?
C19 C24 1.396(5) . ?
C19 C20 1.394(4) . ?
C12 H12A 0.9800 . ?
C12 H12B 0.9800 . ?
C12 H12C 0.9800 . ?
C15 H15A 0.9900 . ?
C15 H15B 0.9900 . ?
C15 C16 1.527(4) . ?
C1 C3 1.532(5) . ?
C1 C2 1.524(4) . ?
C7 C8 1.523(5) . ?
C7 C9 1.535(5) . ?
C22 H22 0.9500 . ?
C22 C23 1.383(6) . ?
C22 C21 1.375(6) . ?
C11 H11A 0.9800 . ?
C11 H11B 0.9800 . ?
C11 H11C 0.9800 . ?
C3 H3A 0.9800 . ?
C3 H3B 0.9800 . ?
C3 H3C 0.9800 . ?
C24 H24 0.9500 . ?
C24 C23 1.382(5) . ?
C20 H20 0.9500 . ?
C20 C21 1.387(5) . ?
C8 H8A 0.9800 . ?
C8 H8B 0.9800 . ?
C8 H8C 0.9800 . ?
C23 H23 0.9500 . ?
C17 H17A 0.9800 . ?
C17 H17B 0.9800 . ?
C17 H17C 0.9800 . ?
C17 C16 1.529(5) . ?
C16 C18 1.527(5) . ?
C18 H18A 0.9800 . ?
C18 H18B 0.9800 . ?
C18 H18C 0.9800 . ?
C2 H2A 0.9800 . ?
C2 H2B 0.9800 . ?
C2 H2C 0.9800 . ?
C9 H9A 0.9800 . ?
C9 H9B 0.9800 . ?
C9 H9C 0.9800 . ?
C21 H21 0.9500 . ?
N4 H4 0.78(4) . ?
O4 C26 1.258(4) . ?
C26 C27A 1.381(14) . ?
C26 C27B 1.410(11) . ?
C26 C25 1.523(5) . ?
C27A H27A 0.9500 . ?
C27A C28A 1.362(17) . ?
C28A C29A 1.514(14) . ?
C28A O5A 1.267(17) . ?
C29A F4A 1.332(7) . ?
C29A F5A 1.344(6) . ?
C29A F6A 1.328(6) . ?
C27B H27B 0.9500 . ?
C27B C28B 1.395(13) . ?
C28B C29B 1.547(11) . ?
C28B O5B 1.247(14) . ?
C29B F4B 1.342(6) . ?
C29B F5B 1.344(6) . ?
C29B F6B 1.327(6) . ?
C30A C31A 1.534(11) . ?
C30A F7A 1.313(6) . ?
C30A F8A 1.341(6) . ?
C30A F9A 1.327(6) . ?
C31A C32A 1.387(11) . ?
C31A O6A 1.258(11) . ?
C32A H32A 0.9500 . ?
C32A C33A 1.402(11) . ?
C33A C34A 1.534(11) . ?
C33A O7A 1.253(12) . ?
C34A F10A 1.338(6) . ?
C34A F11A 1.335(6) . ?
C34A F12A 1.343(6) . ?
C30B C31B 1.535(11) . ?
C30B F7B 1.327(6) . ?
C30B F8B 1.337(6) . ?
C30B F9B 1.332(6) . ?
C31B C32B 1.384(11) . ?
C31B O6B 1.257(11) . ?
C32B H32B 0.9500 . ?
C32B C33B 1.400(11) . ?
C33B C34B 1.532(11) . ?
C33B O7B 1.253(12) . ?
C34B F10B 1.336(6) . ?
C34B F11B 1.332(6) . ?
C34B F12B 1.342(6) . ?
C25 F1A 1.399(5) . ?
C25 F2A 1.318(5) . ?
C25 F3A 1.302(5) . ?
C25 F1B 1.346(5) . ?
C25 F2B 1.315(5) . ?
C25 F3B 1.356(5) . ?
C25 F1C 1.336(5) . ?
C25 F2C 1.377(5) . ?
C25 F3C 1.313(5) . ?

loop_
_geom_hbond_atom_site_label_D
_geom_hbond_atom_site_label_H
_geom_hbond_atom_site_label_A
_geom_hbond_distance_DH
_geom_hbond_distance_HA
_geom_hbond_distance_DA
_geom_hbond_angle_DHA
_geom_hbond_site_symmetry_A
N3 H3 O1 0.84(4) 2.10(4) 2.883(3) 155(3) 6_556
N4 H4 O2 0.78(4) 2.21(4) 2.963(3) 163(4) 4_545

loop_
_geom_torsion_atom_site_label_1
_geom_torsion_atom_site_label_2
_geom_torsion_atom_site_label_3
_geom_torsion_atom_site_label_4
_geom_torsion
_geom_torsion_site_symmetry_1
_geom_torsion_site_symmetry_2
_geom_torsion_site_symmetry_3
_geom_torsion_site_symmetry_4
_geom_torsion_publ_flag
Cu1 O4 C26 C27A 16.3(7) . . . . ?
Cu1 O4 C26 C27B -2.0(6) . . . . ?
Cu1 O4 C26 C25 -171.21(19) . . . . ?
P1 N3 C14 C13 -118.3(2) . . . . ?
P1 N3 C14 C15 121.5(2) . . . . ?
P1 C19 C24 C23 178.4(3) . . . . ?
P1 C19 C20 C21 -178.7(3) . . . . ?
O3 P1 N3 C14 -62.8(3) . . . . ?
O3 P1 C19 C24 -170.7(2) . . . . ?
O3 P1 C19 C20 8.9(3) . . . . ?
O3 P1 N4 C5 -30.6(3) . . . . ?
O1 N1 C1 C4 -166.1(3) . . . . ?
O1 N1 C1 C3 71.2(3) . . . . ?
O1 N1 C1 C2 -47.5(4) . . . . ?
O1 N1 C7 C6 164.3(3) . . . . ?
O1 N1 C7 C8 45.6(4) . . . . ?
O1 N1 C7 C9 -73.4(3) . . . . ?
O2 N2 C10 C13 174.3(2) . . . . ?
O2 N2 C10 C12 -64.0(3) . . . . ?
O2 N2 C10 C11 54.6(3) . . . . ?
O2 N2 C16 C15 -174.2(2) . . . . ?
O2 N2 C16 C17 -54.2(4) . . . . ?
O2 N2 C16 C18 64.4(3) . . . . ?
N3 P1 O3 Cu1 -30.0(3) . . . . ?
N3 P1 C19 C24 -43.2(3) . . . . ?
N3 P1 C19 C20 136.4(3) . . . . ?
N3 P1 N4 C5 -156.9(2) . . . . ?
N3 C14 C13 C10 175.5(2) . . . . ?
N3 C14 C15 C16 -174.2(3) . . . . ?
N2 C10 C13 C14 43.2(3) . . . . ?
C5 C4 C1 N1 -44.2(4) . . . . ?
C5 C4 C1 C3 76.7(4) . . . . ?
C5 C4 C1 C2 -161.4(3) . . . . ?
C5 C6 C7 N1 48.4(3) . . . . ?
C5 C6 C7 C8 166.1(3) . . . . ?
C5 C6 C7 C9 -72.1(3) . . . . ?
C4 C5 C6 C7 -59.4(3) . . . . ?
C4 C5 N4 P1 163.3(2) . . . . ?
C10 N2 C16 C15 26.4(4) . . . . ?
C10 N2 C16 C17 146.4(3) . . . . ?
C10 N2 C16 C18 -95.0(4) . . . . ?
C14 C15 C16 N2 -43.6(4) . . . . ?
C14 C15 C16 C17 -161.6(3) . . . . ?
C14 C15 C16 C18 76.5(4) . . . . ?
C6 C5 C4 C1 57.2(4) . . . . ?
C6 C5 N4 P1 -76.9(3) . . . . ?
C13 C14 C15 C16 63.3(3) . . . . ?
C19 P1 O3 Cu1 88.3(3) . . . . ?
C19 P1 N3 C14 175.2(2) . . . . ?
C19 P1 N4 C5 91.7(3) . . . . ?
C19 C24 C23 C22 0.1(6) . . . . ?
C19 C20 C21 C22 0.5(6) . . . . ?
C12 C10 C13 C14 -76.9(3) . . . . ?
C15 C14 C13 C10 -62.5(3) . . . . ?
C1 N1 C7 C6 -38.4(4) . . . . ?
C1 N1 C7 C8 -157.1(3) . . . . ?
C1 N1 C7 C9 83.9(3) . . . . ?
C7 N1 C1 C4 36.3(4) . . . . ?
C7 N1 C1 C3 -86.4(3) . . . . ?
C7 N1 C1 C2 154.8(3) . . . . ?
C11 C10 C13 C14 160.9(2) . . . . ?
C24 C19 C20 C21 0.9(5) . . . . ?
C20 C19 C24 C23 -1.3(5) . . . . ?
C23 C22 C21 C20 -1.7(7) . . . . ?
C16 N2 C10 C13 -26.6(4) . . . . ?
C16 N2 C10 C12 95.1(3) . . . . ?
C16 N2 C10 C11 -146.2(3) . . . . ?
C21 C22 C23 C24 1.3(7) . . . . ?
N4 P1 O3 Cu1 -146.9(3) . . . . ?
N4 P1 N3 C14 55.9(3) . . . . ?
N4 P1 C19 C24 68.6(3) . . . . ?
N4 P1 C19 C20 -111.8(3) . . . . ?
N4 C5 C4 C1 179.4(3) . . . . ?
N4 C5 C6 C7 -179.2(2) . . . . ?
O4 C26 C27A C28A -17.0(12) . . . . ?
O4 C26 C27B C28B 1.0(10) . . . . ?
O4 C26 C25 F1A 16.4(5) . . . . ?
O4 C26 C25 F2A 132.0(5) . . . . ?
O4 C26 C25 F3A -97.7(5) . . . . ?
O4 C26 C25 F1B -68.2(5) . . . . ?
O4 C26 C25 F2B 53.8(6) . . . . ?
O4 C26 C25 F3B 177.0(5) . . . . ?
O4 C26 C25 F1C 96.6(5) . . . . ?
O4 C26 C25 F2C -151.7(5) . . . . ?
O4 C26 C25 F3C -29.2(7) . . . . ?
C26 C27A C28A C29A -170.1(7) . . . . ?
C26 C27A C28A O5A 3.8(15) . . . . ?
C26 C27B C28B C29B -178.6(6) . . . . ?
C26 C27B C28B O5B -1.9(13) . . . . ?
C27A C26 C25 F1A -169.9(6) . . . . ?
C27A C26 C25 F2A -54.4(7) . . . . ?
C27A C26 C25 F3A 75.9(7) . . . . ?
C27A C28A C29A F4A 175.8(9) . . . . ?
C27A C28A C29A F5A 53.7(10) . . . . ?
C27A C28A C29A F6A -60.0(10) . . . . ?
C27A C28A O5A Cu1 7.2(18) . . . . ?
C29A C28A O5A Cu1 -178.8(8) . . . . ?
O5A C28A C29A F4A 1.0(13) . . . . ?
O5A C28A C29A F5A -121.0(10) . . . . ?
O5A C28A C29A F6A 125.2(10) . . . . ?
C27B C26 C25 F1B 121.8(6) . . . . ?
C27B C26 C25 F2B -116.2(6) . . . . ?
C27B C26 C25 F3B 7.0(7) . . . . ?
C27B C28B C29B F4B -144.2(8) . . . . ?
C27B C28B C29B F5B -24.6(9) . . . . ?
C27B C28B C29B F6B 95.2(7) . . . . ?
C27B C28B O5B Cu1 3.5(14) . . . . ?
C29B C28B O5B Cu1 -179.6(6) . . . . ?
O5B C28B C29B F4B 38.6(10) . . . . ?
O5B C28B C29B F5B 158.2(8) . . . . ?
O5B C28B C29B F6B -82.0(9) . . . . ?
C30A C31A C32A C33A 179.6(17) . . . . ?
C30A C31A O6A Cu1 -172.0(17) . . . . ?
C31A C32A C33A C34A 175.4(16) . . . . ?
C31A C32A C33A O7A -7(4) . . . . ?
C32A C31A O6A Cu1 8(3) . . . . ?
C32A C33A C34A F10A 35(3) . . . . ?
C32A C33A C34A F11A 157.5(19) . . . . ?
C32A C33A C34A F12A -86(2) . . . . ?
C32A C33A O7A Cu1 4(5) . . . . ?
C34A C33A O7A Cu1 -178(2) . . . . ?
F7A C30A C31A C32A 138.8(10) . . . . ?
F7A C30A C31A O6A -41.5(15) . . . . ?
F8A C30A C31A C32A -103.3(11) . . . . ?
F8A C30A C31A O6A 76.4(15) . . . . ?
F9A C30A C31A C32A 18.0(12) . . . . ?
F9A C30A C31A O6A -162.3(15) . . . . ?
O6A C31A C32A C33A 0(3) . . . . ?
O7A C33A C34A F10A -144(2) . . . . ?
O7A C33A C34A F11A -21(3) . . . . ?
O7A C33A C34A F12A 96(3) . . . . ?
C30B C31B C32B C33B 178.6(16) . . . . ?
C30B C31B O6B Cu1 -167.5(18) . . . . ?
C31B C32B C33B C34B 172.1(19) . . . . ?
C31B C32B C33B O7B -2(4) . . . . ?
C32B C31B O6B Cu1 11(3) . . . . ?
C32B C33B C34B F10B 13(3) . . . . ?
C32B C33B C34B F11B 133(2) . . . . ?
C32B C33B C34B F12B -105(2) . . . . ?
C32B C33B O7B Cu1 -8(5) . . . . ?
C34B C33B O7B Cu1 178(2) . . . . ?
F7B C30B C31B C32B 138.9(10) . . . . ?
F7B C30B C31B O6B -42.1(15) . . . . ?
F8B C30B C31B C32B -104.2(11) . . . . ?
F8B C30B C31B O6B 74.8(15) . . . . ?
F9B C30B C31B C32B 15.3(12) . . . . ?
F9B C30B C31B O6B -165.7(15) . . . . ?
O6B C31B C32B C33B 0(3) . . . . ?
O7B C33B C34B F10B -172(2) . . . . ?
O7B C33B C34B F11B -52(3) . . . . ?
O7B C33B C34B F12B 69(3) . . . . ?
C25 C26 C27A C28A 170.5(7) . . . . ?
C25 C26 C27B C28B 169.8(6) . . . . ?

loop_
_smtbx_masks_void_nr
_smtbx_masks_void_average_x
_smtbx_masks_void_average_y
_smtbx_masks_void_average_z
_smtbx_masks_void_volume
_smtbx_masks_void_count_electrons
_smtbx_masks_void_content
1 0.000 0.500 0.000 108.7 46.2 '1 C7H8'
2 0.000 0.500 0.500 108.7 46.2 '1 C7H8'
3 0.500 0.000 0.500 108.7 46.2 '1 C7H8'
4 0.500 1.000 0.000 108.7 46.2 '1 C7H8'
